data_7233747
loop_
_publ_author_name
'Cui-Lian Liu'
'Yong Chen'
'Deepak P. Shelar'
'Cong Li'
'Gang Cheng'
'Wen-Fu Fu'

_publ_section_title
;
 Bodipy dyes bearing oligo(ethylene glycol) groups on the meso-phenyl
 ring: tuneable solid-state photoluminescence and highly efficient OLEDs
;
_journal_name_full 'Journal of Materials Chemistry C'
_journal_page_first 5471
_journal_page_last 5478
_journal_paper_doi 10.1039/C4TC00720D
_journal_volume 2
_journal_year 2014
_chemical_formula_sum 'C25 H31 B F2 N2 O3'
_chemical_formula_weight 456.33
_space_group_IT_number 2
_space_group_name_Hall '-P 1'
_space_group_name_H-M_alt 'P -1'
_symmetry_cell_setting triclinic
_symmetry_space_group_name_H-M 'P -1'
_atom_sites_solution_hydrogens geom
_atom_sites_solution_primary direct
_atom_sites_solution_secondary difmap
_cell_angle_alpha 73.25(3)
_cell_angle_beta 77.85(3)
_cell_angle_gamma 85.14(3)
_cell_formula_units_Z 2
_cell_length_a 7.9161(16)
_cell_length_b 12.051(2)
_cell_length_c 12.960(3)
_cell_measurement_reflns_used 3597
_cell_measurement_temperature 113(2)
_cell_measurement_theta_max 27.8704
_cell_measurement_theta_min 1.6731
_cell_volume 1157.0(5)
_computing_cell_refinement crystalclear
_computing_data_collection crystalclear
_computing_data_reduction crystalclear
_computing_molecular_graphics 'Bruker SHELXTL'
_computing_publication_material 'Bruker SHELXTL'
_computing_structure_refinement 'SHELXL-97 (Sheldrick, 1997)'
_computing_structure_solution 'SHELXS-97 (Sheldrick, 1990)'
_diffrn_ambient_temperature 113(2)
_diffrn_measured_fraction_theta_full 0.982
_diffrn_measured_fraction_theta_max 0.982
_diffrn_measurement_device_type 'rigaku saturn'
_diffrn_measurement_method '\w scans'
_diffrn_radiation_monochromator confocal
_diffrn_radiation_source 'rotating anode'
_diffrn_radiation_type MoK\a
_diffrn_radiation_wavelength 0.71073
_diffrn_reflns_av_R_equivalents 0.0407
_diffrn_reflns_av_sigmaI/netI 0.0799
_diffrn_reflns_limit_h_max 10
_diffrn_reflns_limit_h_min -10
_diffrn_reflns_limit_k_max 15
_diffrn_reflns_limit_k_min -15
_diffrn_reflns_limit_l_max 17
_diffrn_reflns_limit_l_min -14
_diffrn_reflns_number 12020
_diffrn_reflns_theta_full 27.89
_diffrn_reflns_theta_max 27.89
_diffrn_reflns_theta_min 1.67
_diffrn_standards_decay_% 0
_diffrn_standards_interval_count 0
_diffrn_standards_interval_time 0
_diffrn_standards_number 0
_exptl_absorpt_coefficient_mu 0.096
_exptl_absorpt_correction_T_max 0.9867
_exptl_absorpt_correction_T_min 0.9737
_exptl_absorpt_correction_type multi-scan
_exptl_absorpt_process_details crystalclear
_exptl_crystal_density_diffrn 1.310
_exptl_crystal_density_method 'not measured'
_exptl_crystal_F_000 484
_exptl_crystal_size_max 0.28
_exptl_crystal_size_mid 0.20
_exptl_crystal_size_min 0.14
_refine_diff_density_max 0.292
_refine_diff_density_min -0.317
_refine_diff_density_rms 0.056
_refine_ls_extinction_method none
_refine_ls_goodness_of_fit_ref 1.132
_refine_ls_hydrogen_treatment constr
_refine_ls_matrix_type full
_refine_ls_number_parameters 303
_refine_ls_number_reflns 5428
_refine_ls_number_restraints 0
_refine_ls_restrained_S_all 1.132
_refine_ls_R_factor_all 0.0649
_refine_ls_R_factor_gt 0.0380
_refine_ls_shift/su_max 0.002
_refine_ls_shift/su_mean 0.000
_refine_ls_structure_factor_coef Fsqd
_refine_ls_weighting_details 'calc w=1/[\s^2^(Fo^2^)+(0.0300P)^2^+0.0000P] where P=(Fo^2^+2Fc^2^)/3'
_refine_ls_weighting_scheme calc
_refine_ls_wR_factor_gt 0.0895
_refine_ls_wR_factor_ref 0.0970
_reflns_number_gt 2957
_reflns_number_total 5428
_reflns_threshold_expression >2sigma(I)
_cod_data_source_file 1000004.cif
_cod_data_source_block PCOD1000004
_cod_depositor_comments
;
The following automatic conversions were performed:

data item '_exptl_absorpt_correction_type' value 'MULTI-SCAN' was
changed to 'multi-scan' in accordance with the built-in table derived
from the CIF Core dictionary named 'cif_core.dic' version 2.4.5 last
updated on 2014-11-21.

data item '_refine_ls_hydrogen_treatment' value 'CONSTR' was changed
to 'constr' in accordance with the built-in table derived from the
CIF Core dictionary named 'cif_core.dic' version 2.4.5 last updated
on 2014-11-21.

data item '_symmetry_cell_setting' value 'Triclinic' was changed to
'triclinic' in accordance with the built-in table derived from the
CIF Core dictionary named 'cif_core.dic' version 2.4.5 last updated
on 2014-11-21.

Automatic conversion script
Id: cif_fix_values 6909 2019-04-08 15:41:33Z antanas 
;
_cod_original_cell_volume 1157.0(4)
_cod_original_sg_symbol_H-M P-1
_cod_database_code 7233747

loop_
_symmetry_equiv_pos_as_xyz
'x, y, z'
'-x, -y, -z'

loop_
_atom_site_label
_atom_site_type_symbol
_atom_site_fract_x
_atom_site_fract_y
_atom_site_fract_z
_atom_site_U_iso_or_equiv
_atom_site_adp_type
_atom_site_occupancy
_atom_site_symmetry_multiplicity
_atom_site_calc_flag
_atom_site_refinement_flags
_atom_site_disorder_assembly
_atom_site_disorder_group
F1 F 0.33503(11) 0.53872(7) 0.66282(7) 0.0203(2) Uani 1 1 d . . .
F2 F 0.48319(11) 0.68722(7) 0.53493(7) 0.0188(2) Uani 1 1 d . . .
O1 O 0.76348(14) 0.81308(9) 1.17270(9) 0.0194(3) Uani 1 1 d . . .
O2 O 0.99566(14) 0.77304(9) 1.34213(9) 0.0207(3) Uani 1 1 d . . .
O3 O 1.23203(13) 0.95126(9) 1.32132(9) 0.0185(3) Uani 1 1 d . . .
N1 N 0.60232(16) 0.59110(10) 0.69495(10) 0.0139(3) Uani 1 1 d . . .
N2 N 0.33999(16) 0.71771(11) 0.70821(10) 0.0140(3) Uani 1 1 d . . .
B1 B 0.4387(2) 0.63255(15) 0.64695(15) 0.0141(4) Uani 1 1 d . . .
C1 C 0.7320(2) 0.47539(14) 0.56496(14) 0.0245(4) Uani 1 1 d . . .
H1A H 0.6173 0.4472 0.5697 0.037 Uiso 1 1 calc R . .
H1B H 0.8176 0.4116 0.5655 0.037 Uiso 1 1 calc R . .
H1C H 0.7624 0.5375 0.4967 0.037 Uiso 1 1 calc R . .
C2 C 0.7300(2) 0.52058(13) 0.66025(13) 0.0174(4) Uani 1 1 d . . .
C3 C 0.8521(2) 0.50074(14) 0.72710(13) 0.0201(4) Uani 1 1 d . . .
H3 H 0.9536 0.4533 0.7202 0.024 Uiso 1 1 calc R . .
C4 C 0.8028(2) 0.56063(13) 0.80459(13) 0.0180(4) Uani 1 1 d . . .
C5 C 0.9023(2) 0.55928(16) 0.89157(14) 0.0269(4) Uani 1 1 d . . .
H5A H 1.0125 0.5170 0.8789 0.040 Uiso 1 1 calc R . .
H5B H 0.8350 0.5209 0.9640 0.040 Uiso 1 1 calc R . .
H5C H 0.9245 0.6390 0.8886 0.040 Uiso 1 1 calc R . .
C6 C 0.6428(2) 0.61873(13) 0.78517(12) 0.0146(3) Uani 1 1 d . . .
C7 C 0.5342(2) 0.69318(13) 0.83584(12) 0.0149(3) Uani 1 1 d . . .
C8 C 0.3850(2) 0.74242(13) 0.79840(12) 0.0146(3) Uani 1 1 d . . .
C9 C 0.2465(2) 0.87564(16) 0.92502(14) 0.0282(4) Uani 1 1 d . . .
H9A H 0.1409 0.9240 0.9307 0.042 Uiso 1 1 calc R . .
H9B H 0.3473 0.9233 0.9119 0.042 Uiso 1 1 calc R . .
H9C H 0.2431 0.8135 0.9936 0.042 Uiso 1 1 calc R . .
C10 C 0.2591(2) 0.82361(14) 0.83133(13) 0.0187(4) Uani 1 1 d . . .
C11 C 0.1452(2) 0.84585(14) 0.76032(13) 0.0200(4) Uani 1 1 d . . .
H11 H 0.0479 0.8977 0.7618 0.024 Uiso 1 1 calc R . .
C12 C 0.1959(2) 0.77971(13) 0.68573(13) 0.0179(4) Uani 1 1 d . . .
C13 C 0.1086(2) 0.77279(15) 0.59685(13) 0.0227(4) Uani 1 1 d . . .
H13A H 0.1957 0.7643 0.5334 0.034 Uiso 1 1 calc R . .
H13B H 0.0390 0.8437 0.5751 0.034 Uiso 1 1 calc R . .
H13C H 0.0334 0.7058 0.6235 0.034 Uiso 1 1 calc R . .
C14 C 0.5854(2) 0.72383(13) 0.92847(13) 0.0155(3) Uani 1 1 d . . .
C15 C 0.5441(2) 0.65624(14) 1.03562(13) 0.0205(4) Uani 1 1 d . . .
H15 H 0.4757 0.5901 1.0519 0.025 Uiso 1 1 calc R . .
C16 C 0.5999(2) 0.68225(14) 1.12028(13) 0.0198(4) Uani 1 1 d . . .
H16 H 0.5700 0.6344 1.1935 0.024 Uiso 1 1 calc R . .
C17 C 0.6996(2) 0.77866(13) 1.09708(13) 0.0155(3) Uani 1 1 d . . .
C18 C 0.7398(2) 0.84893(13) 0.98974(13) 0.0187(4) Uani 1 1 d . . .
H18 H 0.8059 0.9161 0.9739 0.022 Uiso 1 1 calc R . .
C19 C 0.6843(2) 0.82191(13) 0.90593(13) 0.0180(4) Uani 1 1 d . . .
H19 H 0.7134 0.8701 0.8328 0.022 Uiso 1 1 calc R . .
C20 C 0.7300(2) 0.74269(13) 1.28467(12) 0.0158(3) Uani 1 1 d . . .
H20A H 0.7773 0.6631 1.2890 0.019 Uiso 1 1 calc R . .
H20B H 0.6039 0.7383 1.3136 0.019 Uiso 1 1 calc R . .
C21 C 0.81438(19) 0.79635(14) 1.35133(13) 0.0179(4) Uani 1 1 d . . .
H21A H 0.7942 0.8813 1.3282 0.022 Uiso 1 1 calc R . .
H21B H 0.7578 0.7678 1.4295 0.022 Uiso 1 1 calc R . .
C22 C 1.1000(2) 0.83522(14) 1.24164(13) 0.0213(4) Uani 1 1 d . . .
H22A H 1.0384 0.9073 1.2082 0.026 Uiso 1 1 calc R . .
H22B H 1.1245 0.7874 1.1894 0.026 Uiso 1 1 calc R . .
C23 C 1.2661(2) 0.86412(14) 1.26552(14) 0.0208(4) Uani 1 1 d . . .
H23A H 1.3162 0.7940 1.3116 0.025 Uiso 1 1 calc R . .
H23B H 1.3503 0.8920 1.1960 0.025 Uiso 1 1 calc R . .
C24 C 1.3813(2) 0.97398(14) 1.35678(14) 0.0221(4) Uani 1 1 d . . .
H24A H 1.4757 1.0012 1.2927 0.027 Uiso 1 1 calc R . .
H24B H 1.4218 0.9023 1.4062 0.027 Uiso 1 1 calc R . .
C25 C 1.3326(2) 1.06553(14) 1.41646(14) 0.0254(4) Uani 1 1 d . . .
H25A H 1.2871 1.1347 1.3681 0.038 Uiso 1 1 calc R . .
H25B H 1.4350 1.0856 1.4380 0.038 Uiso 1 1 calc R . .
H25C H 1.2441 1.0360 1.4822 0.038 Uiso 1 1 calc R . .

loop_
_atom_site_aniso_label
_atom_site_aniso_U_11
_atom_site_aniso_U_22
_atom_site_aniso_U_33
_atom_site_aniso_U_23
_atom_site_aniso_U_13
_atom_site_aniso_U_12
F1 0.0229(5) 0.0171(5) 0.0237(6) -0.0061(4) -0.0084(4) -0.0049(4)
F2 0.0218(5) 0.0213(5) 0.0119(5) -0.0023(4) -0.0038(4) 0.0009(4)
O1 0.0287(7) 0.0201(6) 0.0118(6) -0.0033(5) -0.0078(5) -0.0077(5)
O2 0.0159(6) 0.0251(6) 0.0177(7) 0.0018(5) -0.0047(5) -0.0053(5)
O3 0.0143(6) 0.0207(6) 0.0226(7) -0.0075(5) -0.0059(5) -0.0013(5)
N1 0.0174(7) 0.0133(7) 0.0128(7) -0.0056(6) -0.0040(6) 0.0002(5)
N2 0.0133(7) 0.0155(7) 0.0133(7) -0.0035(6) -0.0030(6) -0.0024(5)
B1 0.0164(10) 0.0138(9) 0.0129(10) -0.0039(7) -0.0038(8) -0.0019(7)
C1 0.0304(10) 0.0226(9) 0.0253(10) -0.0138(8) -0.0083(8) 0.0062(8)
C2 0.0200(9) 0.0152(8) 0.0163(9) -0.0040(7) -0.0029(7) 0.0005(7)
C3 0.0193(9) 0.0200(9) 0.0221(10) -0.0060(7) -0.0079(7) 0.0041(7)
C4 0.0209(9) 0.0165(8) 0.0174(9) -0.0026(7) -0.0081(8) -0.0011(7)
C5 0.0269(10) 0.0315(10) 0.0261(11) -0.0094(8) -0.0137(9) 0.0040(8)
C6 0.0193(8) 0.0146(8) 0.0111(8) -0.0029(7) -0.0047(7) -0.0040(6)
C7 0.0187(8) 0.0135(8) 0.0115(8) -0.0006(6) -0.0024(7) -0.0061(6)
C8 0.0178(8) 0.0149(8) 0.0119(8) -0.0045(7) -0.0023(7) -0.0039(6)
C9 0.0288(10) 0.0299(10) 0.0289(11) -0.0171(9) -0.0011(9) 0.0028(8)
C10 0.0193(9) 0.0183(9) 0.0181(9) -0.0073(7) 0.0012(7) -0.0032(7)
C11 0.0160(9) 0.0200(9) 0.0238(10) -0.0082(8) -0.0017(8) 0.0026(7)
C12 0.0149(8) 0.0180(9) 0.0186(9) -0.0009(7) -0.0032(7) -0.0029(6)
C13 0.0199(9) 0.0277(10) 0.0227(10) -0.0079(8) -0.0089(8) 0.0019(7)
C14 0.0189(9) 0.0159(8) 0.0128(9) -0.0049(7) -0.0037(7) -0.0017(6)
C15 0.0272(10) 0.0183(9) 0.0172(9) -0.0035(7) -0.0058(8) -0.0088(7)
C16 0.0278(10) 0.0195(9) 0.0114(9) -0.0021(7) -0.0026(7) -0.0066(7)
C17 0.0176(8) 0.0170(8) 0.0151(9) -0.0073(7) -0.0063(7) -0.0006(7)
C18 0.0230(9) 0.0150(8) 0.0187(9) -0.0030(7) -0.0046(8) -0.0076(7)
C19 0.0224(9) 0.0184(9) 0.0121(9) -0.0013(7) -0.0036(7) -0.0037(7)
C20 0.0163(8) 0.0205(9) 0.0104(9) -0.0031(7) -0.0035(7) -0.0016(7)
C21 0.0162(8) 0.0234(9) 0.0150(9) -0.0073(7) -0.0016(7) -0.0017(7)
C22 0.0214(9) 0.0255(9) 0.0161(9) -0.0048(7) -0.0015(7) -0.0045(7)
C23 0.0169(9) 0.0223(9) 0.0237(10) -0.0092(8) -0.0010(7) -0.0008(7)
C24 0.0188(9) 0.0232(9) 0.0246(10) -0.0024(8) -0.0099(8) -0.0032(7)
C25 0.0306(10) 0.0232(9) 0.0253(10) -0.0052(8) -0.0121(9) -0.0046(8)

loop_
_atom_type_symbol
_atom_type_description
_atom_type_scat_dispersion_real
_atom_type_scat_dispersion_imag
_atom_type_scat_source
C C 0.0033 0.0016 'International Tables Vol C Tables 4.2.6.8 and 6.1.1.4'
H H 0.0000 0.0000 'International Tables Vol C Tables 4.2.6.8 and 6.1.1.4'
B B 0.0013 0.0007 'International Tables Vol C Tables 4.2.6.8 and 6.1.1.4'
N N 0.0061 0.0033 'International Tables Vol C Tables 4.2.6.8 and 6.1.1.4'
O O 0.0106 0.0060 'International Tables Vol C Tables 4.2.6.8 and 6.1.1.4'
F F 0.0171 0.0103 'International Tables Vol C Tables 4.2.6.8 and 6.1.1.4'

loop_
_geom_angle_atom_site_label_1
_geom_angle_atom_site_label_2
_geom_angle_atom_site_label_3
_geom_angle
_geom_angle_site_symmetry_1
_geom_angle_site_symmetry_3
C17 O1 C20 118.10(12) . .
C22 O2 C21 115.27(12) . .
C23 O3 C24 111.78(11) . .
C2 N1 C6 108.06(13) . .
C2 N1 B1 126.60(12) . .
C6 N1 B1 125.33(12) . .
C12 N2 C8 108.68(12) . .
C12 N2 B1 126.08(13) . .
C8 N2 B1 125.24(12) . .
F2 B1 F1 109.04(13) . .
F2 B1 N1 110.26(13) . .
F1 B1 N1 110.28(13) . .
F2 B1 N2 110.37(13) . .
F1 B1 N2 109.64(13) . .
N1 B1 N2 107.25(12) . .
C2 C1 H1A 109.5 . .
C2 C1 H1B 109.5 . .
H1A C1 H1B 109.5 . .
C2 C1 H1C 109.5 . .
H1A C1 H1C 109.5 . .
H1B C1 H1C 109.5 . .
N1 C2 C3 108.98(13) . .
N1 C2 C1 123.07(14) . .
C3 C2 C1 127.94(14) . .
C4 C3 C2 109.28(14) . .
C4 C3 H3 125.4 . .
C2 C3 H3 125.4 . .
C3 C4 C6 106.28(13) . .
C3 C4 C5 124.39(14) . .
C6 C4 C5 129.32(14) . .
C4 C5 H5A 109.5 . .
C4 C5 H5B 109.5 . .
H5A C5 H5B 109.5 . .
C4 C5 H5C 109.5 . .
H5A C5 H5C 109.5 . .
H5B C5 H5C 109.5 . .
C7 C6 N1 120.24(13) . .
C7 C6 C4 132.35(14) . .
N1 C6 C4 107.39(13) . .
C8 C7 C6 121.24(14) . .
C8 C7 C14 120.19(14) . .
C6 C7 C14 118.51(14) . .
C7 C8 N2 120.44(13) . .
C7 C8 C10 132.27(14) . .
N2 C8 C10 107.23(13) . .
C10 C9 H9A 109.5 . .
C10 C9 H9B 109.5 . .
H9A C9 H9B 109.5 . .
C10 C9 H9C 109.5 . .
H9A C9 H9C 109.5 . .
H9B C9 H9C 109.5 . .
C11 C10 C8 106.46(13) . .
C11 C10 C9 125.23(14) . .
C8 C10 C9 128.30(15) . .
C10 C11 C12 108.97(14) . .
C10 C11 H11 125.5 . .
C12 C11 H11 125.5 . .
N2 C12 C11 108.66(13) . .
N2 C12 C13 123.44(14) . .
C11 C12 C13 127.87(14) . .
C12 C13 H13A 109.5 . .
C12 C13 H13B 109.5 . .
H13A C13 H13B 109.5 . .
C12 C13 H13C 109.5 . .
H13A C13 H13C 109.5 . .
H13B C13 H13C 109.5 . .
C15 C14 C19 118.51(14) . .
C15 C14 C7 122.22(14) . .
C19 C14 C7 119.22(14) . .
C14 C15 C16 121.76(15) . .
C14 C15 H15 119.1 . .
C16 C15 H15 119.1 . .
C17 C16 C15 119.37(16) . .
C17 C16 H16 120.3 . .
C15 C16 H16 120.3 . .
O1 C17 C16 125.06(15) . .
O1 C17 C18 115.35(14) . .
C16 C17 C18 119.59(14) . .
C19 C18 C17 120.57(15) . .
C19 C18 H18 119.7 . .
C17 C18 H18 119.7 . .
C18 C19 C14 120.18(15) . .
C18 C19 H19 119.9 . .
C14 C19 H19 119.9 . .
O1 C20 C21 108.42(13) . .
O1 C20 H20A 110.0 . .
C21 C20 H20A 110.0 . .
O1 C20 H20B 110.0 . .
C21 C20 H20B 110.0 . .
H20A C20 H20B 108.4 . .
O2 C21 C20 114.58(13) . .
O2 C21 H21A 108.6 . .
C20 C21 H21A 108.6 . .
O2 C21 H21B 108.6 . .
C20 C21 H21B 108.6 . .
H21A C21 H21B 107.6 . .
O2 C22 C23 108.56(13) . .
O2 C22 H22A 110.0 . .
C23 C22 H22A 110.0 . .
O2 C22 H22B 110.0 . .
C23 C22 H22B 110.0 . .
H22A C22 H22B 108.4 . .
O3 C23 C22 109.01(12) . .
O3 C23 H23A 109.9 . .
C22 C23 H23A 109.9 . .
O3 C23 H23B 109.9 . .
C22 C23 H23B 109.9 . .
H23A C23 H23B 108.3 . .
O3 C24 C25 108.10(13) . .
O3 C24 H24A 110.1 . .
C25 C24 H24A 110.1 . .
O3 C24 H24B 110.1 . .
C25 C24 H24B 110.1 . .
H24A C24 H24B 108.4 . .
C24 C25 H25A 109.5 . .
C24 C25 H25B 109.5 . .
H25A C25 H25B 109.5 . .
C24 C25 H25C 109.5 . .
H25A C25 H25C 109.5 . .
H25B C25 H25C 109.5 . .

loop_
_geom_bond_atom_site_label_1
_geom_bond_atom_site_label_2
_geom_bond_distance
_geom_bond_site_symmetry_2
F1 B1 1.3952(19) .
F2 B1 1.392(2) .
O1 C17 1.3665(17) .
O1 C20 1.4360(18) .
O2 C22 1.424(2) .
O2 C21 1.4253(18) .
O3 C23 1.4164(17) .
O3 C24 1.4275(17) .
N1 C2 1.3527(19) .
N1 C6 1.4074(18) .
N1 B1 1.538(2) .
N2 C12 1.3471(19) .
N2 C8 1.4056(18) .
N2 B1 1.538(2) .
C1 C2 1.483(2) .
C1 H1A 0.9800 .
C1 H1B 0.9800 .
C1 H1C 0.9800 .
C2 C3 1.391(2) .
C3 C4 1.374(2) .
C3 H3 0.9500 .
C4 C6 1.428(2) .
C4 C5 1.501(2) .
C5 H5A 0.9800 .
C5 H5B 0.9800 .
C5 H5C 0.9800 .
C6 C7 1.395(2) .
C7 C8 1.393(2) .
C7 C14 1.493(2) .
C8 C10 1.424(2) .
C9 C10 1.502(2) .
C9 H9A 0.9800 .
C9 H9B 0.9800 .
C9 H9C 0.9800 .
C10 C11 1.378(2) .
C11 C12 1.399(2) .
C11 H11 0.9500 .
C12 C13 1.487(2) .
C13 H13A 0.9800 .
C13 H13B 0.9800 .
C13 H13C 0.9800 .
C14 C15 1.379(2) .
C14 C19 1.399(2) .
C15 C16 1.387(2) .
C15 H15 0.9500 .
C16 C17 1.385(2) .
C16 H16 0.9500 .
C17 C18 1.391(2) .
C18 C19 1.381(2) .
C18 H18 0.9500 .
C19 H19 0.9500 .
C20 C21 1.500(2) .
C20 H20A 0.9900 .
C20 H20B 0.9900 .
C21 H21A 0.9900 .
C21 H21B 0.9900 .
C22 C23 1.502(2) .
C22 H22A 0.9900 .
C22 H22B 0.9900 .
C23 H23A 0.9900 .
C23 H23B 0.9900 .
C24 C25 1.503(2) .
C24 H24A 0.9900 .
C24 H24B 0.9900 .
C25 H25A 0.9800 .
C25 H25B 0.9800 .
C25 H25C 0.9800 .

loop_
_geom_torsion_atom_site_label_1
_geom_torsion_atom_site_label_2
_geom_torsion_atom_site_label_3
_geom_torsion_atom_site_label_4
_geom_torsion
_geom_torsion_site_symmetry_1
_geom_torsion_site_symmetry_2
_geom_torsion_site_symmetry_3
_geom_torsion_site_symmetry_4
C2 N1 B1 F2 -55.82(19) . . . .
C6 N1 B1 F2 125.62(15) . . . .
C2 N1 B1 F1 64.65(19) . . . .
C6 N1 B1 F1 -113.90(16) . . . .
C2 N1 B1 N2 -176.02(14) . . . .
C6 N1 B1 N2 5.4(2) . . . .
C12 N2 B1 F2 55.0(2) . . . .
C8 N2 B1 F2 -125.89(15) . . . .
C12 N2 B1 F1 -65.16(19) . . . .
C8 N2 B1 F1 113.98(15) . . . .
C12 N2 B1 N1 175.10(14) . . . .
C8 N2 B1 N1 -5.8(2) . . . .
C6 N1 C2 C3 0.66(17) . . . .
B1 N1 C2 C3 -178.10(15) . . . .
C6 N1 C2 C1 -178.98(15) . . . .
B1 N1 C2 C1 2.3(2) . . . .
N1 C2 C3 C4 -0.80(19) . . . .
C1 C2 C3 C4 178.82(16) . . . .
C2 C3 C4 C6 0.59(19) . . . .
C2 C3 C4 C5 179.52(16) . . . .
C2 N1 C6 C7 178.41(14) . . . .
B1 N1 C6 C7 -2.8(2) . . . .
C2 N1 C6 C4 -0.29(17) . . . .
B1 N1 C6 C4 178.49(14) . . . .
C3 C4 C6 C7 -178.67(17) . . . .
C5 C4 C6 C7 2.5(3) . . . .
C3 C4 C6 N1 -0.19(17) . . . .
C5 C4 C6 N1 -179.05(16) . . . .
N1 C6 C7 C8 -0.5(2) . . . .
C4 C6 C7 C8 177.82(17) . . . .
N1 C6 C7 C14 -177.66(14) . . . .
C4 C6 C7 C14 0.7(3) . . . .
C6 C7 C8 N2 0.2(2) . . . .
C14 C7 C8 N2 177.29(14) . . . .
C6 C7 C8 C10 -176.61(16) . . . .
C14 C7 C8 C10 0.5(3) . . . .
C12 N2 C8 C7 -177.25(14) . . . .
B1 N2 C8 C7 3.5(2) . . . .
C12 N2 C8 C10 0.26(17) . . . .
B1 N2 C8 C10 -179.01(14) . . . .
C7 C8 C10 C11 176.47(17) . . . .
N2 C8 C10 C11 -0.62(18) . . . .
C7 C8 C10 C9 -4.3(3) . . . .
N2 C8 C10 C9 178.59(16) . . . .
C8 C10 C11 C12 0.75(19) . . . .
C9 C10 C11 C12 -178.49(16) . . . .
C8 N2 C12 C11 0.20(17) . . . .
B1 N2 C12 C11 179.46(14) . . . .
C8 N2 C12 C13 -178.35(15) . . . .
B1 N2 C12 C13 0.9(2) . . . .
C10 C11 C12 N2 -0.61(19) . . . .
C10 C11 C12 C13 177.86(16) . . . .
C8 C7 C14 C15 96.20(19) . . . .
C6 C7 C14 C15 -86.6(2) . . . .
C8 C7 C14 C19 -86.29(19) . . . .
C6 C7 C14 C19 90.91(18) . . . .
C19 C14 C15 C16 -0.9(2) . . . .
C7 C14 C15 C16 176.64(15) . . . .
C14 C15 C16 C17 0.1(2) . . . .
C20 O1 C17 C16 2.0(2) . . . .
C20 O1 C17 C18 -178.57(13) . . . .
C15 C16 C17 O1 -179.48(14) . . . .
C15 C16 C17 C18 1.1(2) . . . .
O1 C17 C18 C19 179.08(13) . . . .
C16 C17 C18 C19 -1.4(2) . . . .
C17 C18 C19 C14 0.6(2) . . . .
C15 C14 C19 C18 0.5(2) . . . .
C7 C14 C19 C18 -177.06(14) . . . .
C17 O1 C20 C21 179.15(12) . . . .
C22 O2 C21 C20 74.49(17) . . . .
O1 C20 C21 O2 -79.42(16) . . . .
C21 O2 C22 C23 144.58(13) . . . .
C24 O3 C23 C22 173.79(13) . . . .
O2 C22 C23 O3 -71.68(16) . . . .
C23 O3 C24 C25 -179.06(13) . . . .
